data_7002884
loop_
_publ_author_name
'Chakraborty, Joy'
'Ray, Aurkie'
'Pilet, Guillaume'
'Chastanet, Guillaume'
'Luneau, Dominique'
'Ziessel, Raymond F.'
'Charbonni\`ere, Lo\"ic J.'
'Carrella, Luca'
'Rentschler, Eva'
'El Fallah, M. S.'
'Mitra, Samiran'

_publ_section_title
;
 Syntheses, characterisation, magnetism and photoluminescence of a
 homodinuclear Ln(III)-Schiff base family
;
_journal_coden_ASTM DTARAF
_journal_issue 46
_journal_name_full 'Dalton Transactions'
_journal_page_first 10263
_journal_page_last 10272
_journal_paper_doi 10.1039/b908910a
_journal_year 2009
_chemical_formula_moiety 'C36 H38 Cl2 N6 O4 Tb2'
_chemical_formula_sum 'C36 H38 Cl2 N6 O4 Tb2'
_chemical_formula_weight 1007.47
_space_group_IT_number 14
_symmetry_cell_setting monoclinic
_symmetry_space_group_name_Hall '-P 2ybc'
_symmetry_space_group_name_H-M 'P 1 21/c 1'
_atom_sites_solution_hydrogens geom
_atom_sites_solution_primary direct
_cell_angle_alpha 90
_cell_angle_beta 94.018(4)
_cell_angle_gamma 90
_cell_formula_units_Z 2
_cell_length_a 11.1489(11)
_cell_length_b 13.4793(9)
_cell_length_c 13.6232(12)
_cell_measurement_reflns_used 3342
_cell_measurement_temperature 290(1)
_cell_measurement_theta_max 28
_cell_measurement_theta_min 0
_cell_volume 2042.3(3)
_computing_cell_refinement 'DENZO/SCALEPACK (Otwinowski & Minor, 1997)'
_computing_data_collection 'COLLECT (Nonius, 1997-2001).'
_computing_data_reduction 'DENZO/SCALEPACK (Otwinowski & Minor, 1997)'
_computing_molecular_graphics 'CAMERON (Watkin et al., 1996)'
_computing_publication_material 'CRYSTALS (Betteridge et al., 2003)'
_computing_structure_refinement 'CRYSTALS (Betteridge et al., 2003)'
_computing_structure_solution 'SIR97 (Altomare et al., 1999)'
_diffrn_ambient_temperature 290(1)
_diffrn_measured_fraction_theta_full 0.961
_diffrn_measured_fraction_theta_max 0.883
_diffrn_measurement_device 'Nonius KappaCCD'
_diffrn_measurement_device_type Area
_diffrn_measurement_method \w/2\q
_diffrn_radiation_monochromator graphite
_diffrn_radiation_type 'Mo K\a'
_diffrn_radiation_wavelength 0.71073
_diffrn_reflns_av_R_equivalents 0.035
_diffrn_reflns_limit_h_max 14
_diffrn_reflns_limit_h_min -14
_diffrn_reflns_limit_k_max 15
_diffrn_reflns_limit_k_min -17
_diffrn_reflns_limit_l_max 17
_diffrn_reflns_limit_l_min -17
_diffrn_reflns_number 6842
_diffrn_reflns_theta_full 25.199
_diffrn_reflns_theta_max 27.999
_diffrn_reflns_theta_min 1.831
_diffrn_standards_number 0
_exptl_absorpt_coefficient_mu 3.608
_exptl_absorpt_correction_T_max 0.48
_exptl_absorpt_correction_T_min 0.38
_exptl_absorpt_correction_type multi-scan
_exptl_absorpt_process_details 'DENZO/SCALEPACK (Otwinowski & Minor, 1997)'
_exptl_crystal_colour colourless
_exptl_crystal_density_diffrn 1.638
_exptl_crystal_density_method 'not measured'
_exptl_crystal_description cubic
_exptl_crystal_F_000 984
_exptl_crystal_size_max 0.27
_exptl_crystal_size_mid 0.26
_exptl_crystal_size_min 0.20
_refine_diff_density_max 2.24
_refine_diff_density_min -1.79
_refine_ls_extinction_method None
_refine_ls_goodness_of_fit_ref 1.0885
_refine_ls_hydrogen_treatment constr
_refine_ls_matrix_type full
_refine_ls_number_parameters 226
_refine_ls_number_reflns 2885
_refine_ls_number_restraints 0
_refine_ls_R_factor_all 0.0864
_refine_ls_R_factor_gt 0.0613
_refine_ls_shift/su_max 0.001702
_refine_ls_structure_factor_coef F
_refine_ls_weighting_details
;
Method, part 1, Chebychev polynomial, (Watkin, 1994, Prince, 1982)
[weight] = 1.0/[A~0~*T~0~(x)+A~1~*T~1~(x) ... +A~n-1~]*T~n-1~(x)]
where A~i~ are the Chebychev coefficients listed below and x= Fcalc/Fmax
Method = Robust Weighting (Prince, 1982)
W = [weight] * [1-(deltaF/6*sigmaF)^2^]^2^
A~i~ are:
1.30 0.995 0.869
;
_refine_ls_weighting_scheme calc
_refine_ls_wR_factor_all 0.0866
_refine_ls_wR_factor_gt 0.0684
_refine_ls_wR_factor_ref 0.0657
_reflns_limit_h_max 14
_reflns_limit_h_min -14
_reflns_limit_k_max 17
_reflns_limit_k_min 0
_reflns_limit_l_max 17
_reflns_limit_l_min 0
_reflns_number_gt 3112
_reflns_number_total 4343
_reflns_threshold_expression I>2.0\s(I)
_oxford_diffrn_Wilson_B_factor 0.00
_oxford_diffrn_Wilson_scale 0.00
_oxford_refine_ls_r_factor_ref 0.0572
_oxford_refine_ls_scale 0.2098(6)
_oxford_reflns_number_all 4313
_oxford_reflns_threshold_expression_ref I>3.0\s(I)
_cod_data_source_file B908910A.txt
_cod_data_source_block 4
_cod_depositor_comments
;
The following automatic conversions were performed:
'_symmetry_cell_setting' value 'Monoclinic' changed to 'monoclinic'
according to '/home/saulius/struct/CIF-dictionaries/cif_core.dic'
dictionary named 'cif_core.dic' version 2.4.1 from 2010-06-29.

Automatic conversion script
Id: cif_fix_enum 1527 2010-12-29 10:47:43Z saulius 
;
_cod_original_sg_symbol_H-M 'P 1 21/c 1 '
_cod_database_code 7002884

loop_
_symmetry_equiv_pos_as_xyz
x,y,z
-x,-y,-z
-x,y+1/2,-z+1/2
x,-y+1/2,z+1/2

loop_
_atom_site_label
_atom_site_type_symbol
_atom_site_fract_x
_atom_site_fract_y
_atom_site_fract_z
_atom_site_U_iso_or_equiv
_atom_site_occupancy
_atom_site_adp_type
_atom_site_refinement_flags_posn
_atom_site_refinement_flags_adp
_atom_site_refinement_flags_occupancy
_atom_site_disorder_assembly
_atom_site_disorder_group
_oxford_atom_site_special_shape
_atom_site_attached_hydrogens
Tb1 Tb 1.01879(3) -0.13725(3) -0.01353(2) 0.0401 1.0000 Uani . . . . . . .
Cl1 Cl 1.1347(2) -0.2695(2) -0.11722(18) 0.0698 1.0000 Uani . . . . . . .
O27 O 1.0402(5) 0.0153(4) -0.0924(4) 0.0438 1.0000 Uani . . . . . . .
C26 C 1.1271(8) 0.0323(6) -0.1563(6) 0.0475 1.0000 Uani . . . . . . .
C25 C 1.0920(8) 0.0655(6) -0.2506(6) 0.0492 1.0000 Uani . . . . . . .
C24 C 1.1799(11) 0.0909(8) -0.3139(7) 0.0673 1.0000 Uani . . . . . . .
C23 C 1.3004(11) 0.0816(9) -0.2859(8) 0.0795 1.0000 Uani . . . . . . .
C22 C 1.3359(9) 0.0460(7) -0.1941(8) 0.0634 1.0000 Uani . . . . . . .
C21 C 1.2504(8) 0.0164(6) -0.1283(6) 0.0478 1.0000 Uani . . . . . . .
C20 C 1.2937(8) -0.0255(6) -0.0343(7) 0.0517 1.0000 Uani . . . . . . .
N19 N 1.2339(6) -0.0752(5) 0.0229(5) 0.0497 1.0000 Uani . . . . . . .
C18 C 1.2934(9) -0.1127(8) 0.1161(7) 0.0615 1.0000 Uani . . . . . . .
C17 C 1.2561(9) -0.2149(8) 0.1319(7) 0.0648 1.0000 Uani . . . . . . .
N16 N 1.1247(6) -0.2212(5) 0.1340(5) 0.0472 1.0000 Uani . . . . . . .
C15 C 1.0740(10) -0.3207(7) 0.1422(7) 0.0606 1.0000 Uani . . . . . . .
C14 C 0.9428(10) -0.3150(7) 0.1522(7) 0.0614 1.0000 Uani . . . . . . .
N13 N 0.8845(7) -0.2562(5) 0.0687(5) 0.0513 1.0000 Uani . . . . . . .
C12 C 0.7709(9) -0.2675(6) 0.0524(6) 0.0531 1.0000 Uani . . . . . . .
C11 C 0.6935(8) -0.2248(6) -0.0274(7) 0.0522 1.0000 Uani . . . . . . .
C10 C 0.5702(9) -0.2443(8) -0.0268(9) 0.0693 1.0000 Uani . . . . . . .
C9 C 0.4893(9) -0.2129(9) -0.1040(11) 0.0811 1.0000 Uani . . . . . . .
C8 C 0.5351(9) -0.1632(9) -0.1815(9) 0.0718 1.0000 Uani . . . . . . .
C7 C 0.6536(9) -0.1413(8) -0.1838(8) 0.0622 1.0000 Uani . . . . . . .
C6 C 0.7379(8) -0.1686(7) -0.1064(7) 0.0533 1.0000 Uani . . . . . . .
O5 O 0.8520(6) -0.1470(5) -0.1078(4) 0.0538 1.0000 Uani . . . . . . .
H251 H 1.0109 0.0712 -0.2706 0.0589 1.0000 Uiso R . . . . . .
H241 H 1.1568 0.1145 -0.3764 0.0821 1.0000 Uiso R . . . . . .
H231 H 1.3577 0.0993 -0.3290 0.0970 1.0000 Uiso R . . . . . .
H221 H 1.4175 0.0412 -0.1748 0.0771 1.0000 Uiso R . . . . . .
H201 H 1.3742 -0.0145 -0.0149 0.0622 1.0000 Uiso R . . . . . .
H181 H 1.3797 -0.1098 0.1130 0.0730 1.0000 Uiso R . . . . . .
H182 H 1.2705 -0.0718 0.1706 0.0729 1.0000 Uiso R . . . . . .
H171 H 1.2930 -0.2391 0.1936 0.0771 1.0000 Uiso R . . . . . .
H172 H 1.2817 -0.2561 0.0790 0.0771 1.0000 Uiso R . . . . . .
H151 H 1.1123 -0.3528 0.1994 0.0720 1.0000 Uiso R . . . . . .
H152 H 1.0891 -0.3588 0.0841 0.0719 1.0000 Uiso R . . . . . .
H141 H 0.9089 -0.3812 0.1509 0.0740 1.0000 Uiso R . . . . . .
H142 H 0.9279 -0.2834 0.2142 0.0740 1.0000 Uiso R . . . . . .
H121 H 0.7330 -0.3075 0.0963 0.0639 1.0000 Uiso R . . . . . .
H101 H 0.5415 -0.2783 0.0259 0.0841 1.0000 Uiso R . . . . . .
H91 H 0.4073 -0.2258 -0.1028 0.0971 1.0000 Uiso R . . . . . .
H81 H 0.4827 -0.1436 -0.2341 0.0850 1.0000 Uiso R . . . . . .
H71 H 0.6799 -0.1072 -0.2379 0.0740 1.0000 Uiso R . . . . . .
H21 H 1.1053 -0.1876 0.1866 0.0700 1.0000 Uiso R . . . . . .

loop_
_atom_site_aniso_label
_atom_site_aniso_U_11
_atom_site_aniso_U_22
_atom_site_aniso_U_33
_atom_site_aniso_U_23
_atom_site_aniso_U_13
_atom_site_aniso_U_12
Tb1 0.0431(2) 0.0384(2) 0.0387(2) 0.00218(15) 0.00232(13) -0.00092(17)
Cl1 0.0739(16) 0.0771(16) 0.0582(13) -0.0112(11) 0.0041(11) 0.0083(13)
O27 0.042(3) 0.048(3) 0.041(3) 0.006(2) 0.005(2) 0.004(2)
C26 0.066(5) 0.035(3) 0.043(4) 0.001(3) 0.016(4) -0.009(4)
C25 0.062(5) 0.044(4) 0.043(4) 0.005(3) 0.009(3) 0.008(4)
C24 0.094(8) 0.057(5) 0.054(5) 0.014(4) 0.026(5) 0.004(6)
C23 0.089(8) 0.084(8) 0.072(6) 0.024(6) 0.046(6) -0.002(7)
C22 0.056(5) 0.052(5) 0.085(7) 0.011(4) 0.025(5) -0.011(4)
C21 0.049(5) 0.048(4) 0.046(4) -0.006(3) 0.003(3) -0.007(4)
C20 0.043(4) 0.041(4) 0.072(6) -0.003(4) 0.007(4) -0.005(4)
N19 0.044(3) 0.051(4) 0.053(4) -0.001(3) -0.004(3) -0.001(3)
C18 0.052(5) 0.082(7) 0.049(5) 0.015(4) -0.015(4) -0.001(5)
C17 0.069(6) 0.073(6) 0.052(5) 0.014(4) -0.003(4) 0.012(5)
N16 0.055(4) 0.043(3) 0.043(3) 0.004(3) -0.005(3) 0.012(3)
C15 0.085(7) 0.045(4) 0.051(5) 0.012(4) -0.003(4) 0.011(5)
C14 0.090(7) 0.046(5) 0.048(5) 0.017(4) 0.002(4) -0.004(5)
N13 0.063(5) 0.050(4) 0.042(3) 0.002(3) 0.012(3) -0.009(3)
C12 0.064(5) 0.044(4) 0.053(4) -0.004(3) 0.017(4) -0.003(4)
C11 0.048(5) 0.035(4) 0.074(5) -0.005(4) 0.010(4) 0.001(4)
C10 0.052(6) 0.062(6) 0.096(8) -0.014(5) 0.022(5) -0.007(5)
C9 0.037(5) 0.073(7) 0.133(11) -0.023(7) 0.004(6) -0.006(5)
C8 0.046(5) 0.076(7) 0.091(8) -0.015(6) -0.012(5) 0.016(5)
C7 0.052(5) 0.067(6) 0.067(6) -0.013(4) -0.004(4) 0.002(4)
C6 0.048(5) 0.046(4) 0.065(5) -0.010(4) 0.002(4) -0.002(4)
O5 0.048(3) 0.065(4) 0.049(3) 0.003(3) 0.000(2) -0.010(3)

loop_
_atom_type_symbol
_atom_type_scat_dispersion_real
_atom_type_scat_dispersion_imag
_atom_type_scat_Cromer_Mann_a1
_atom_type_scat_Cromer_Mann_b1
_atom_type_scat_Cromer_Mann_a2
_atom_type_scat_Cromer_Mann_b2
_atom_type_scat_Cromer_Mann_a3
_atom_type_scat_Cromer_Mann_b3
_atom_type_scat_Cromer_Mann_a4
_atom_type_scat_Cromer_Mann_b4
_atom_type_scat_Cromer_Mann_c
_atom_type_scat_source
C 0.0033 0.0016 2.3100 20.8439 1.0200 10.2075 1.5886 0.5687 0.8650 51.6512 0.2156 'International Tables Vol C 4.2.6.8 and 6.1.1.4'
H 0.0000 0.0000 0.4930 10.5109 0.3229 26.1257 0.1402 3.1424 0.0408 57.7998 0.0030 'International Tables Vol C 4.2.6.8 and 6.1.1.4'
N 0.0061 0.0033 12.2126 0.0057 3.1322 9.8933 2.0125 28.9975 1.1663 0.5826 -11.5290 'International Tables Vol C 4.2.6.8 and 6.1.1.4'
O 0.0106 0.0060 3.0485 13.2771 2.2868 5.7011 1.5463 0.3239 0.8670 32.9089 0.2508 'International Tables Vol C 4.2.6.8 and 6.1.1.4'
Cl 0.1484 0.1585 11.4604 0.0104 7.1964 1.1662 6.2556 18.5194 1.6455 47.7784 -9.5574 'International Tables Vol C 4.2.6.8 and 6.1.1.4'
Tb -0.1723 4.1537 25.8976 2.2426 18.2185 0.1961 14.3167 12.6648 2.9535 115.3620 3.5822 'International Tables Vol C 4.2.6.8 and 6.1.1.4'

loop_
_geom_angle_atom_site_label_1
_geom_angle_site_symmetry_1
_geom_angle_atom_site_label_2
_geom_angle_site_symmetry_2
_geom_angle_atom_site_label_3
_geom_angle_site_symmetry_3
_geom_angle
_geom_angle_publ_flag
O27 2_755 Tb1 . Cl1 . 167.40(16) yes
O27 2_755 Tb1 . O27 . 72.8(2) yes
Cl1 . Tb1 . O27 . 106.01(14) yes
O27 2_755 Tb1 . N19 . 87.1(2) yes
Cl1 . Tb1 . N19 . 80.71(17) yes
O27 . Tb1 . N19 . 71.2(2) yes
O27 2_755 Tb1 . N16 . 87.7(2) yes
Cl1 . Tb1 . N16 . 84.56(16) yes
O27 . Tb1 . N16 . 134.6(2) yes
N19 . Tb1 . N16 . 67.2(2) yes
O27 2_755 Tb1 . N13 . 88.4(2) yes
Cl1 . Tb1 . N13 . 97.79(18) yes
O27 . Tb1 . N13 . 148.1(2) yes
N19 . Tb1 . N13 . 134.7(2) yes
N16 . Tb1 . N13 . 67.6(2) yes
O27 2_755 Tb1 . O5 . 98.1(2) yes
Cl1 . Tb1 . O5 . 94.16(18) yes
O27 . Tb1 . O5 . 83.9(2) yes
N19 . Tb1 . O5 . 151.7(2) yes
N16 . Tb1 . O5 . 140.4(2) yes
N13 . Tb1 . O5 . 73.4(2) yes
Tb1 . O27 . Tb1 2_755 107.2(2) yes
Tb1 . O27 . C26 . 122.7(5) yes
Tb1 2_755 O27 . C26 . 121.5(5) yes
O27 . C26 . C25 . 118.5(8) yes
O27 . C26 . C21 . 121.4(7) yes
C25 . C26 . C21 . 120.1(7) yes
C26 . C25 . C24 . 119.2(9) yes
C26 . C25 . H251 . 120.1 no
C24 . C25 . H251 . 120.7 no
C25 . C24 . C23 . 121.4(9) yes
C25 . C24 . H241 . 119.4 no
C23 . C24 . H241 . 119.2 no
C24 . C23 . C22 . 120.0(8) yes
C24 . C23 . H231 . 120.1 no
C22 . C23 . H231 . 119.9 no
C23 . C22 . C21 . 120.8(9) yes
C23 . C22 . H221 . 119.7 no
C21 . C22 . H221 . 119.4 no
C26 . C21 . C22 . 118.2(8) yes
C26 . C21 . C20 . 123.6(7) yes
C22 . C21 . C20 . 118.2(8) yes
C21 . C20 . N19 . 126.7(8) yes
C21 . C20 . H201 . 116.2 no
N19 . C20 . H201 . 117.1 no
Tb1 . N19 . C20 . 126.0(6) yes
Tb1 . N19 . C18 . 114.4(5) yes
C20 . N19 . C18 . 119.3(8) yes
N19 . C18 . C17 . 109.5(8) yes
N19 . C18 . H181 . 109.6 no
C17 . C18 . H181 . 109.8 no
N19 . C18 . H182 . 109.6 no
C17 . C18 . H182 . 109.3 no
H181 . C18 . H182 . 109.0 no
C18 . C17 . N16 . 110.6(8) yes
C18 . C17 . H171 . 109.8 no
N16 . C17 . H171 . 109.2 no
C18 . C17 . H172 . 109.2 no
N16 . C17 . H172 . 109.1 no
H171 . C17 . H172 . 109.0 no
C17 . N16 . Tb1 . 111.7(5) yes
C17 . N16 . C15 . 116.4(7) yes
Tb1 . N16 . C15 . 108.1(5) yes
C17 . N16 . H21 . 106.6 no
Tb1 . N16 . H21 . 106.7 no
C15 . N16 . H21 . 106.9 no
N16 . C15 . C14 . 110.4(8) yes
N16 . C15 . H151 . 108.8 no
C14 . C15 . H151 . 109.4 no
N16 . C15 . H152 . 109.6 no
C14 . C15 . H152 . 109.4 no
H151 . C15 . H152 . 109.2 no
C15 . C14 . N13 . 109.6(7) yes
C15 . C14 . H141 . 109.7 no
N13 . C14 . H141 . 109.0 no
C15 . C14 . H142 . 109.5 no
N13 . C14 . H142 . 109.7 no
H141 . C14 . H142 . 109.3 no
C14 . N13 . Tb1 . 115.9(6) yes
C14 . N13 . C12 . 116.2(7) yes
Tb1 . N13 . C12 . 127.8(6) yes
N13 . C12 . C11 . 127.5(8) yes
N13 . C12 . H121 . 116.5 no
C11 . C12 . H121 . 115.9 no
C12 . C11 . C10 . 116.8(9) yes
C12 . C11 . C6 . 123.5(8) yes
C10 . C11 . C6 . 119.7(9) yes
C11 . C10 . C9 . 121.2(11) yes
C11 . C10 . H101 . 119.4 no
C9 . C10 . H101 . 119.4 no
C10 . C9 . C8 . 117.9(9) yes
C10 . C9 . H91 . 120.7 no
C8 . C9 . H91 . 121.4 no
C9 . C8 . C7 . 122.5(11) yes
C9 . C8 . H81 . 118.8 no
C7 . C8 . H81 . 118.7 no
C8 . C7 . C6 . 121.6(11) yes
C8 . C7 . H71 . 119.1 no
C6 . C7 . H71 . 119.3 no
C11 . C6 . C7 . 116.9(9) yes
C11 . C6 . O5 . 121.1(8) yes
C7 . C6 . O5 . 121.9(9) yes
C6 . O5 . Tb1 . 142.4(6) yes

loop_
_geom_bond_atom_site_label_1
_geom_bond_site_symmetry_1
_geom_bond_atom_site_label_2
_geom_bond_site_symmetry_2
_geom_bond_distance
_geom_bond_publ_flag
Tb1 . O27 2_755 2.313(5) yes
Tb1 . Cl1 . 2.665(3) yes
Tb1 . O27 . 2.340(5) yes
Tb1 . N19 . 2.555(7) yes
Tb1 . N16 . 2.526(6) yes
Tb1 . N13 . 2.511(7) yes
Tb1 . O5 . 2.189(6) yes
O27 . C26 . 1.367(9) yes
C26 . C25 . 1.390(11) yes
C26 . C21 . 1.417(13) yes
C25 . C24 . 1.392(12) yes
C25 . H251 . 0.930 no
C24 . C23 . 1.377(16) yes
C24 . H241 . 0.928 no
C23 . C22 . 1.371(15) yes
C23 . H231 . 0.929 no
C22 . C21 . 1.411(12) yes
C22 . H221 . 0.931 no
C21 . C20 . 1.452(13) yes
C20 . N19 . 1.254(11) yes
C20 . H201 . 0.930 no
N19 . C18 . 1.481(11) yes
C18 . C17 . 1.460(15) yes
C18 . H181 . 0.967 no
C18 . H182 . 0.973 no
C17 . N16 . 1.470(12) yes
C17 . H171 . 0.965 no
C17 . H172 . 0.969 no
N16 . C15 . 1.462(12) yes
N16 . H21 . 0.887 no
C15 . C14 . 1.481(15) yes
C15 . H151 . 0.965 no
C15 . H152 . 0.967 no
C14 . N13 . 1.497(11) yes
C14 . H141 . 0.969 no
C14 . H142 . 0.970 no
N13 . C12 . 1.279(12) yes
C12 . C11 . 1.459(14) yes
C12 . H121 . 0.928 no
C11 . C10 . 1.401(13) yes
C11 . C6 . 1.431(13) yes
C10 . C9 . 1.403(17) yes
C10 . H101 . 0.927 no
C9 . C8 . 1.378(18) yes
C9 . H91 . 0.932 no
C8 . C7 . 1.356(15) yes
C8 . H81 . 0.931 no
C7 . C6 . 1.411(14) yes
C7 . H71 . 0.933 no
C6 . O5 . 1.306(11) yes
